data_4312022
loop_
_publ_author_name
'Anasuya Sanyal'
'Priyabrata Banerjee'
'Gene-Hsiang Lee'
'Shie-Ming Peng'
'Chen-Hsiung Hung'
'Sreebrata Goswami'

_publ_section_title
;
 Unusual Reduction of Ammonium Heptamolybdate to Novel
 Molybdenum(IV)-Stabilized Azo Anion Radical Complexes
;
_journal_name_full 'Inorganic Chemistry'
_journal_page_first 7456
_journal_page_last 7462
_journal_paper_doi 10.1021/ic049671e
_journal_volume 43
_journal_year 2004
_chemical_formula_sum 'C36 H30 Mo N8 S2'
_chemical_formula_weight 734.74
_chemical_name_systematic
; 
 ? 
;
_space_group_IT_number 2
_symmetry_cell_setting triclinic
_symmetry_space_group_name_Hall '-P 1'
_symmetry_space_group_name_H-M 'P -1'
_atom_sites_solution_hydrogens geom
_atom_sites_solution_primary direct
_atom_sites_solution_secondary difmap
_audit_creation_method SHELXL-97
_cell_angle_alpha 107.781(1)
_cell_angle_beta 105.807(1)
_cell_angle_gamma 98.666(1)
_cell_formula_units_Z 2
_cell_length_a 10.5691(4)
_cell_length_b 13.9169(6)
_cell_length_c 14.5209(6)
_cell_measurement_reflns_used 4835
_cell_measurement_temperature 295(2)
_cell_measurement_theta_max 22.32
_cell_measurement_theta_min 2.27
_cell_volume 1892.11(14)
_computing_cell_refinement 'Bruker SAINT'
_computing_data_collection 'Bruker SMART'
_computing_data_reduction 'Bruker SAINT'
_computing_molecular_graphics 'Bruker SHELXTL'
_computing_publication_material 'Bruker SHELXTL'
_computing_structure_refinement 'SHELXL-97 (Sheldrick, 1997)'
_computing_structure_solution 'SHELXS-97 (Sheldrick, 1990)'
_diffrn_ambient_temperature 295(2)
_diffrn_measured_fraction_theta_full 0.999
_diffrn_measured_fraction_theta_max 0.999
_diffrn_measurement_device_type 'BRUKER SMART ApexCCD area detector'
_diffrn_measurement_method 'omega scans'
_diffrn_radiation_monochromator graphite
_diffrn_radiation_source 'fine-focus sealed tube'
_diffrn_radiation_type MoK\a
_diffrn_radiation_wavelength 0.71073
_diffrn_reflns_av_R_equivalents 0.0395
_diffrn_reflns_av_sigmaI/netI 0.0503
_diffrn_reflns_limit_h_max 13
_diffrn_reflns_limit_h_min -13
_diffrn_reflns_limit_k_max 18
_diffrn_reflns_limit_k_min -18
_diffrn_reflns_limit_l_max 18
_diffrn_reflns_limit_l_min -18
_diffrn_reflns_number 25196
_diffrn_reflns_theta_full 27.50
_diffrn_reflns_theta_max 27.50
_diffrn_reflns_theta_min 1.78
_exptl_absorpt_coefficient_mu 0.492
_exptl_absorpt_correction_T_max 0.9525
_exptl_absorpt_correction_T_min 0.8995
_exptl_absorpt_correction_type multi-scan
_exptl_crystal_colour dark-brown
_exptl_crystal_density_diffrn 1.290
_exptl_crystal_density_meas 0
_exptl_crystal_density_method 'not measured'
_exptl_crystal_description plate
_exptl_crystal_F_000 752
_exptl_crystal_size_max 0.22
_exptl_crystal_size_mid 0.15
_exptl_crystal_size_min 0.10
_refine_diff_density_max 1.210
_refine_diff_density_min -0.453
_refine_diff_density_rms 0.133
_refine_ls_extinction_method none
_refine_ls_goodness_of_fit_ref 1.130
_refine_ls_hydrogen_treatment mixed
_refine_ls_matrix_type full
_refine_ls_number_parameters 424
_refine_ls_number_reflns 8664
_refine_ls_number_restraints 0
_refine_ls_restrained_S_all 1.130
_refine_ls_R_factor_all 0.0779
_refine_ls_R_factor_gt 0.0601
_refine_ls_shift/su_max 0.001
_refine_ls_shift/su_mean 0.000
_refine_ls_structure_factor_coef Fsqd
_refine_ls_weighting_details 'calc w=1/[\s^2^(Fo^2^)+(0.1006P)^2^+1.0656P] where P=(Fo^2^+2Fc^2^)/3'
_refine_ls_weighting_scheme calc
_refine_ls_wR_factor_gt 0.1780
_refine_ls_wR_factor_ref 0.1890
_reflns_number_gt 6789
_reflns_number_total 8664
_reflns_threshold_expression >2sigma(I)
_cod_data_source_file ic049671esi20040730_064046.cif
_cod_data_source_block ic10097
_cod_depositor_comments
;
The following automatic conversions were performed:
'_symmetry_cell_setting' value 'Triclinic' changed to 'triclinic'
according to '/home/saulius/struct/CIF-dictionaries/cif_core.dic'
dictionary named 'cif_core.dic' version 2.4.1 from 2010-06-29.

Automatic conversion script
Id: cif_fix_enum 1527 2010-12-29 10:47:43Z saulius 
;
_cod_original_cell_volume 1892.11(13)
_cod_database_code 4312022

loop_
_symmetry_equiv_pos_as_xyz
'x, y, z'
'-x, -y, -z'

loop_
_atom_site_label
_atom_site_type_symbol
_atom_site_fract_x
_atom_site_fract_y
_atom_site_fract_z
_atom_site_U_iso_or_equiv
_atom_site_adp_type
_atom_site_occupancy
_atom_site_symmetry_multiplicity
_atom_site_calc_flag
_atom_site_refinement_flags
_atom_site_disorder_assembly
_atom_site_disorder_group
Mo1 Mo 0.70130(3) 0.84476(3) 0.66444(3) 0.04017(14) Uani 1 1 d . . .
S1 S 0.6275(2) 0.83470(18) 0.37008(16) 0.1030(6) Uani 1 1 d . . .
S2 S 0.88698(16) 0.87315(12) 0.97825(11) 0.0742(4) Uani 1 1 d . . .
N1 N 0.6255(4) 0.7396(3) 0.5207(3) 0.0546(10) Uani 1 1 d . . .
N2 N 0.4995(3) 0.8032(3) 0.6414(3) 0.0431(8) Uani 1 1 d . . .
N3 N 0.4390(4) 0.8472(3) 0.7079(3) 0.0515(9) Uani 1 1 d . . .
N4 N 0.6614(4) 0.9519(3) 0.7841(3) 0.0485(8) Uani 1 1 d . . .
N5 N 0.7553(4) 0.9745(3) 0.6261(3) 0.0483(8) Uani 1 1 d . . .
N6 N 0.9647(4) 0.9331(3) 0.6426(3) 0.0508(9) Uani 1 1 d . . .
N7 N 0.8989(3) 0.8664(3) 0.6755(3) 0.0422(8) Uani 1 1 d . . .
N8 N 0.7701(3) 0.7628(3) 0.7515(3) 0.0453(8) Uani 1 1 d . . .
C1 C 0.7046(5) 0.7000(4) 0.4573(4) 0.0626(13) Uani 1 1 d . . .
C2 C 0.7621(4) 0.6146(3) 0.4702(3) 0.0427(9) Uani 1 1 d . . .
H2A H 0.7471 0.5831 0.5156 0.051 Uiso 1 1 calc R . .
C3 C 0.8411(7) 0.5831(6) 0.4101(6) 0.096(2) Uani 1 1 d . . .
H3A H 0.8903 0.5352 0.4208 0.116 Uiso 1 1 calc R . .
C4 C 0.8472(8) 0.6236(7) 0.3327(6) 0.106(3) Uani 1 1 d . . .
H4A H 0.8960 0.5984 0.2902 0.128 Uiso 1 1 calc R . .
C5 C 0.7848(6) 0.6967(5) 0.3196(5) 0.0791(17) Uani 1 1 d . . .
H5A H 0.7889 0.7212 0.2674 0.095 Uiso 1 1 calc R . .
C6 C 0.7129(6) 0.7372(5) 0.3836(5) 0.0763(16) Uani 1 1 d . . .
C7 C 0.4881(4) 0.6875(4) 0.4848(4) 0.0503(10) Uani 1 1 d . . .
C8 C 0.4182(5) 0.6075(4) 0.3893(4) 0.0701(15) Uani 1 1 d . . .
H8A H 0.4626 0.5849 0.3427 0.084 Uiso 1 1 calc R . .
C9 C 0.2817(5) 0.5626(5) 0.3655(5) 0.0771(17) Uani 1 1 d . . .
H9A H 0.2340 0.5109 0.3013 0.093 Uiso 1 1 calc R . .
C10 C 0.2154(5) 0.5924(5) 0.4341(5) 0.0723(15) Uani 1 1 d . . .
H10A H 0.1253 0.5575 0.4175 0.087 Uiso 1 1 calc R . .
C11 C 0.2802(5) 0.6733(4) 0.5275(4) 0.0588(12) Uani 1 1 d . . .
H11A H 0.2338 0.6956 0.5727 0.071 Uiso 1 1 calc R . .
C12 C 0.4159(4) 0.7204(3) 0.5519(3) 0.0465(9) Uani 1 1 d . . .
C13 C 0.5296(5) 0.9283(4) 0.7850(4) 0.0516(11) Uani 1 1 d . . .
C14 C 0.4946(6) 0.9922(5) 0.8652(4) 0.0702(15) Uani 1 1 d . . .
H14A H 0.4070 0.9753 0.8671 0.084 Uiso 1 1 calc R . .
C15 C 0.5862(7) 1.0768(5) 0.9387(5) 0.0802(18) Uani 1 1 d . . .
H15A H 0.5623 1.1183 0.9915 0.096 Uiso 1 1 calc R . .
C16 C 0.7177(7) 1.1029(5) 0.9360(5) 0.0778(16) Uani 1 1 d . . .
H16A H 0.7815 1.1625 0.9859 0.093 Uiso 1 1 calc R . .
C17 C 0.7508(6) 1.0400(4) 0.8598(4) 0.0666(14) Uani 1 1 d . . .
H17A H 0.8388 1.0575 0.8588 0.080 Uiso 1 1 calc R . .
C18 C 0.6964(4) 0.7249(3) 0.8083(3) 0.0457(9) Uani 1 1 d . . .
C19 C 0.7360(5) 0.7718(4) 0.9135(4) 0.0568(11) Uani 1 1 d . . .
C20 C 0.6564(7) 0.7367(5) 0.9652(5) 0.0806(18) Uani 1 1 d . . .
H20A H 0.6822 0.7675 1.0363 0.097 Uiso 1 1 calc R . .
C21 C 0.5404(7) 0.6569(6) 0.9116(6) 0.091(2) Uani 1 1 d . . .
H21A H 0.4900 0.6326 0.9470 0.109 Uiso 1 1 calc R . .
C22 C 0.4978(6) 0.6124(5) 0.8062(5) 0.0765(16) Uani 1 1 d . . .
H22A H 0.4164 0.5611 0.7697 0.092 Uiso 1 1 calc R . .
C23 C 0.5764(4) 0.6449(3) 0.7571(4) 0.0514(10) Uani 1 1 d . . .
H23A H 0.5498 0.6127 0.6861 0.062 Uiso 1 1 calc R . .
C24 C 0.9012(4) 0.7487(3) 0.7604(3) 0.0442(9) Uani 1 1 d . . .
C25 C 0.9629(5) 0.6874(4) 0.8074(4) 0.0522(10) Uani 1 1 d . . .
H25A H 0.9179 0.6509 0.8381 0.063 Uiso 1 1 calc R . .
C26 C 1.0930(5) 0.6809(4) 0.8086(4) 0.0579(12) Uani 1 1 d . . .
H26A H 1.1340 0.6387 0.8395 0.070 Uiso 1 1 calc R . .
C27 C 1.1623(5) 0.7348(4) 0.7656(4) 0.0600(12) Uani 1 1 d . . .
H27A H 1.2494 0.7292 0.7674 0.072 Uiso 1 1 calc R . .
C28 C 1.1025(4) 0.7984(4) 0.7188(4) 0.0517(11) Uani 1 1 d . . .
H28A H 1.1492 0.8360 0.6899 0.062 Uiso 1 1 calc R . .
C29 C 0.9724(4) 0.8041(3) 0.7165(3) 0.0433(9) Uani 1 1 d . . .
C30 C 0.8832(5) 0.9920(4) 0.6174(4) 0.0530(11) Uani 1 1 d . . .
C31 C 0.9263(7) 1.0724(5) 0.5842(5) 0.0759(16) Uani 1 1 d . . .
H31A H 1.0110 1.0832 0.5762 0.091 Uiso 1 1 calc R . .
C32 C 0.8425(8) 1.1341(6) 0.5641(6) 0.096(2) Uani 1 1 d . . .
H32A H 0.8696 1.1870 0.5415 0.115 Uiso 1 1 calc R . .
C33 C 0.7153(7) 1.1180(5) 0.5772(6) 0.0874(19) Uani 1 1 d . . .
H33A H 0.6591 1.1617 0.5658 0.105 Uiso 1 1 calc R . .
C34 C 0.6753(6) 1.0395(4) 0.6064(4) 0.0668(14) Uani 1 1 d . . .
H34A H 0.5900 1.0287 0.6135 0.080 Uiso 1 1 calc R . .
C35 C 0.6667(15) 0.8660(13) 0.2725(10) 0.231(8) Uani 1 1 d . . .
H35A H 0.6236 0.9191 0.2603 0.346 Uiso 1 1 calc R . .
H35B H 0.6347 0.8049 0.2109 0.346 Uiso 1 1 calc R . .
H35C H 0.7635 0.8913 0.2924 0.346 Uiso 1 1 calc R . .
C36 C 0.8585(8) 0.9471(6) 1.0912(5) 0.115(3) Uani 1 1 d . . .
H36A H 0.9360 1.0052 1.1326 0.172 Uiso 1 1 calc R . .
H36B H 0.8448 0.9037 1.1296 0.172 Uiso 1 1 calc R . .
H36C H 0.7793 0.9723 1.0723 0.172 Uiso 1 1 calc R . .

loop_
_atom_site_aniso_label
_atom_site_aniso_U_11
_atom_site_aniso_U_22
_atom_site_aniso_U_33
_atom_site_aniso_U_23
_atom_site_aniso_U_13
_atom_site_aniso_U_12
Mo1 0.0333(2) 0.0435(2) 0.0445(2) 0.01179(15) 0.01966(15) 0.00880(14)
S1 0.1337(17) 0.1229(16) 0.0977(13) 0.0652(12) 0.0632(13) 0.0643(14)
S2 0.0675(9) 0.0757(9) 0.0560(7) -0.0005(7) 0.0245(6) -0.0036(7)
N1 0.042(2) 0.061(2) 0.053(2) 0.0069(18) 0.0251(17) 0.0024(17)
N2 0.0385(18) 0.0481(19) 0.0502(19) 0.0195(16) 0.0223(15) 0.0157(15)
N3 0.043(2) 0.060(2) 0.064(2) 0.0241(19) 0.0321(18) 0.0205(18)
N4 0.049(2) 0.052(2) 0.047(2) 0.0125(16) 0.0244(16) 0.0177(17)
N5 0.045(2) 0.052(2) 0.053(2) 0.0207(17) 0.0238(17) 0.0136(16)
N6 0.043(2) 0.054(2) 0.059(2) 0.0195(18) 0.0281(18) 0.0061(17)
N7 0.0356(17) 0.0431(18) 0.0450(18) 0.0091(15) 0.0196(14) 0.0049(14)
N8 0.0376(18) 0.0482(19) 0.054(2) 0.0171(16) 0.0236(16) 0.0110(15)
C1 0.052(3) 0.071(3) 0.053(3) 0.009(2) 0.023(2) 0.003(2)
C2 0.037(2) 0.057(2) 0.040(2) 0.0141(18) 0.0176(17) 0.0271(18)
C3 0.082(5) 0.104(5) 0.108(5) 0.026(4) 0.049(4) 0.032(4)
C4 0.076(4) 0.133(7) 0.101(5) 0.009(5) 0.056(4) 0.022(5)
C5 0.071(4) 0.100(5) 0.073(4) 0.021(3) 0.044(3) 0.025(3)
C6 0.066(4) 0.087(4) 0.066(3) 0.019(3) 0.025(3) 0.006(3)
C7 0.041(2) 0.054(2) 0.052(2) 0.013(2) 0.0185(19) 0.0070(19)
C8 0.056(3) 0.067(3) 0.063(3) -0.002(3) 0.020(2) 0.001(2)
C9 0.048(3) 0.066(3) 0.079(4) -0.003(3) 0.006(3) -0.001(2)
C10 0.035(2) 0.072(3) 0.095(4) 0.024(3) 0.014(3) -0.001(2)
C11 0.036(2) 0.068(3) 0.079(3) 0.032(3) 0.022(2) 0.012(2)
C12 0.038(2) 0.049(2) 0.058(3) 0.024(2) 0.0179(19) 0.0131(18)
C13 0.054(3) 0.060(3) 0.057(3) 0.025(2) 0.033(2) 0.026(2)
C14 0.079(4) 0.079(4) 0.073(4) 0.027(3) 0.049(3) 0.037(3)
C15 0.103(5) 0.083(4) 0.062(3) 0.013(3) 0.045(3) 0.043(4)
C16 0.090(4) 0.062(3) 0.065(3) 0.002(3) 0.025(3) 0.021(3)
C17 0.057(3) 0.066(3) 0.061(3) 0.004(3) 0.018(2) 0.012(2)
C18 0.042(2) 0.046(2) 0.054(2) 0.0183(19) 0.0229(19) 0.0114(18)
C19 0.058(3) 0.060(3) 0.055(3) 0.019(2) 0.026(2) 0.013(2)
C20 0.083(4) 0.100(5) 0.069(4) 0.031(3) 0.047(3) 0.013(4)
C21 0.083(4) 0.099(5) 0.105(5) 0.044(4) 0.056(4) 0.006(4)
C22 0.058(3) 0.075(4) 0.096(5) 0.036(3) 0.029(3) 0.002(3)
C23 0.042(2) 0.045(2) 0.063(3) 0.018(2) 0.015(2) 0.0046(18)
C24 0.036(2) 0.042(2) 0.044(2) 0.0016(17) 0.0165(17) 0.0065(17)
C25 0.052(3) 0.051(2) 0.053(3) 0.015(2) 0.020(2) 0.015(2)
C26 0.052(3) 0.059(3) 0.064(3) 0.018(2) 0.018(2) 0.027(2)
C27 0.043(2) 0.068(3) 0.072(3) 0.019(3) 0.027(2) 0.020(2)
C28 0.039(2) 0.060(3) 0.056(3) 0.012(2) 0.025(2) 0.015(2)
C29 0.037(2) 0.044(2) 0.042(2) 0.0059(17) 0.0174(17) 0.0075(17)
C30 0.053(3) 0.052(3) 0.057(3) 0.018(2) 0.028(2) 0.006(2)
C31 0.075(4) 0.075(4) 0.097(4) 0.046(3) 0.044(3) 0.015(3)
C32 0.101(5) 0.087(5) 0.137(6) 0.075(5) 0.058(5) 0.030(4)
C33 0.091(5) 0.084(4) 0.117(5) 0.060(4) 0.047(4) 0.038(4)
C34 0.066(3) 0.071(3) 0.081(4) 0.039(3) 0.034(3) 0.029(3)
C35 0.250(16) 0.40(2) 0.227(15) 0.241(17) 0.162(13) 0.186(17)
C36 0.106(6) 0.123(6) 0.076(4) -0.020(4) 0.048(4) 0.002(5)

loop_
_atom_type_symbol
_atom_type_description
_atom_type_scat_dispersion_real
_atom_type_scat_dispersion_imag
_atom_type_scat_source
C C 0.0033 0.0016 'International Tables Vol C Tables 4.2.6.8 and 6.1.1.4'
H H 0.0000 0.0000 'International Tables Vol C Tables 4.2.6.8 and 6.1.1.4'
N N 0.0061 0.0033 'International Tables Vol C Tables 4.2.6.8 and 6.1.1.4'
S S 0.1246 0.1234 'International Tables Vol C Tables 4.2.6.8 and 6.1.1.4'
Mo Mo -1.6832 0.6857 'International Tables Vol C Tables 4.2.6.8 and 6.1.1.4'

loop_
_geom_angle_atom_site_label_1
_geom_angle_atom_site_label_2
_geom_angle_atom_site_label_3
_geom_angle
_geom_angle_site_symmetry_1
_geom_angle_site_symmetry_3
_geom_angle_publ_flag
N1 Mo1 N8 104.34(16) . . ?
N1 Mo1 N7 96.62(14) . . ?
N8 Mo1 N7 77.33(14) . . ?
N1 Mo1 N2 77.08(14) . . ?
N8 Mo1 N2 100.00(14) . . ?
N7 Mo1 N2 172.44(13) . . ?
N1 Mo1 N5 96.72(16) . . ?
N8 Mo1 N5 144.43(15) . . ?
N7 Mo1 N5 71.97(14) . . ?
N2 Mo1 N5 112.59(14) . . ?
N1 Mo1 N4 146.62(16) . . ?
N8 Mo1 N4 92.92(14) . . ?
N7 Mo1 N4 115.15(14) . . ?
N2 Mo1 N4 71.86(14) . . ?
N5 Mo1 N4 84.38(14) . . ?
C35 S1 C6 104.3(5) . . ?
C19 S2 C36 102.7(3) . . ?
C7 N1 C1 116.5(4) . . ?
C7 N1 Mo1 117.1(3) . . ?
C1 N1 Mo1 125.6(3) . . ?
N3 N2 C12 116.4(3) . . ?
N3 N2 Mo1 125.0(3) . . ?
C12 N2 Mo1 118.6(3) . . ?
C13 N3 N2 109.0(3) . . ?
C17 N4 C13 117.7(4) . . ?
C17 N4 Mo1 127.1(3) . . ?
C13 N4 Mo1 115.2(3) . . ?
C34 N5 C30 118.7(4) . . ?
C34 N5 Mo1 126.2(3) . . ?
C30 N5 Mo1 115.1(3) . . ?
C30 N6 N7 107.8(3) . . ?
N6 N7 C29 117.4(3) . . ?
N6 N7 Mo1 125.1(3) . . ?
C29 N7 Mo1 117.5(3) . . ?
C24 N8 C18 119.7(4) . . ?
C24 N8 Mo1 116.7(3) . . ?
C18 N8 Mo1 123.5(3) . . ?
C6 C1 N1 119.3(5) . . ?
C6 C1 C2 122.2(5) . . ?
N1 C1 C2 118.3(4) . . ?
C3 C2 C1 115.4(5) . . ?
C2 C3 C4 120.5(7) . . ?
C5 C4 C3 121.2(6) . . ?
C4 C5 C6 120.5(7) . . ?
C1 C6 C5 119.6(6) . . ?
C1 C6 S1 117.7(5) . . ?
C5 C6 S1 122.7(5) . . ?
N1 C7 C8 125.8(4) . . ?
N1 C7 C12 115.7(4) . . ?
C8 C7 C12 118.5(4) . . ?
C9 C8 C7 118.8(5) . . ?
C10 C9 C8 121.6(5) . . ?
C9 C10 C11 121.0(5) . . ?
C10 C11 C12 118.2(5) . . ?
C11 C12 N2 127.3(4) . . ?
C11 C12 C7 121.8(4) . . ?
N2 C12 C7 110.9(4) . . ?
N3 C13 N4 118.4(4) . . ?
N3 C13 C14 122.0(5) . . ?
N4 C13 C14 119.5(5) . . ?
C15 C14 C13 120.6(5) . . ?
C14 C15 C16 120.0(5) . . ?
C17 C16 C15 118.9(6) . . ?
C16 C17 N4 123.2(5) . . ?
C19 C18 C23 118.5(4) . . ?
C19 C18 N8 120.8(4) . . ?
C23 C18 N8 120.5(4) . . ?
C18 C19 C20 119.0(5) . . ?
C18 C19 S2 118.6(4) . . ?
C20 C19 S2 122.5(4) . . ?
C21 C20 C19 120.4(6) . . ?
C20 C21 C22 120.9(6) . . ?
C23 C22 C21 118.4(6) . . ?
C22 C23 C18 122.8(5) . . ?
C25 C24 C29 119.1(4) . . ?
C25 C24 N8 126.4(4) . . ?
C29 C24 N8 114.5(4) . . ?
C24 C25 C26 119.3(5) . . ?
C27 C26 C25 121.6(5) . . ?
C26 C27 C28 120.1(4) . . ?
C29 C28 C27 118.5(4) . . ?
C28 C29 C24 121.5(4) . . ?
C28 C29 N7 125.9(4) . . ?
C24 C29 N7 112.5(3) . . ?
N6 C30 N5 119.0(4) . . ?
N6 C30 C31 121.0(5) . . ?
N5 C30 C31 120.0(5) . . ?
C32 C31 C30 119.2(6) . . ?
C31 C32 C33 120.0(6) . . ?
C34 C33 C32 119.6(6) . . ?
C33 C34 N5 122.4(5) . . ?

loop_
_geom_bond_atom_site_label_1
_geom_bond_atom_site_label_2
_geom_bond_distance
_geom_bond_site_symmetry_2
_geom_bond_publ_flag
Mo1 N1 2.002(4) . ?
Mo1 N8 2.015(4) . ?
Mo1 N7 2.019(3) . ?
Mo1 N2 2.029(3) . ?
Mo1 N5 2.092(4) . ?
Mo1 N4 2.104(3) . ?
S1 C35 1.735(10) . ?
S1 C6 1.769(7) . ?
S2 C19 1.765(5) . ?
S2 C36 1.781(6) . ?
N1 C7 1.394(6) . ?
N1 C1 1.448(6) . ?
N2 N3 1.345(5) . ?
N2 C12 1.397(6) . ?
N3 C13 1.327(6) . ?
N4 C17 1.366(6) . ?
N4 C13 1.388(6) . ?
N5 C34 1.368(6) . ?
N5 C30 1.383(6) . ?
N6 C30 1.331(6) . ?
N6 N7 1.353(5) . ?
N7 C29 1.405(6) . ?
N8 C24 1.406(5) . ?
N8 C18 1.434(5) . ?
C1 C6 1.340(8) . ?
C1 C2 1.453(7) . ?
C2 C3 1.386(8) . ?
C3 C4 1.414(11) . ?
C4 C5 1.327(11) . ?
C5 C6 1.398(8) . ?
C7 C8 1.400(7) . ?
C7 C12 1.408(6) . ?
C8 C9 1.384(7) . ?
C9 C10 1.368(8) . ?
C10 C11 1.381(8) . ?
C11 C12 1.381(6) . ?
C13 C14 1.409(6) . ?
C14 C15 1.338(9) . ?
C15 C16 1.397(9) . ?
C16 C17 1.351(7) . ?
C18 C19 1.377(6) . ?
C18 C23 1.399(6) . ?
C19 C20 1.397(7) . ?
C20 C21 1.372(9) . ?
C21 C22 1.375(9) . ?
C22 C23 1.345(7) . ?
C24 C25 1.378(6) . ?
C24 C29 1.397(6) . ?
C25 C26 1.388(6) . ?
C26 C27 1.363(7) . ?
C27 C28 1.394(7) . ?
C28 C29 1.382(6) . ?
C30 C31 1.411(7) . ?
C31 C32 1.359(9) . ?
C32 C33 1.404(9) . ?
C33 C34 1.339(8) . ?
